data_4036786
loop_
_publ_author_name
'Huang, Ya-Nan'
'Li, Yin-Long'
'Li, Jian'
'Deng, Jun'

_publ_section_title
;
 Beyond a Protecting Reagent: DMAP-Catalyzed Cyclization of Boc-Anhydride
 with 2-Alkenylanilines.
;
_journal_issue 11
_journal_name_full 'The Journal of organic chemistry'
_journal_page_first 4645
_journal_page_last 4653
_journal_paper_doi 10.1021/acs.joc.6b00519
_journal_volume 81
_journal_year 2016
_chemical_formula_sum 'C20 H19 N O3'
_chemical_formula_weight 321.36
_space_group_IT_number 19
_space_group_name_Hall 'P 2ac 2ab'
_space_group_name_H-M_alt 'P 21 21 21'
_symmetry_cell_setting orthorhombic
_symmetry_space_group_name_H-M 'P 21 21 21'
_atom_sites_solution_hydrogens geom
_atom_sites_solution_primary direct
_atom_sites_solution_secondary difmap
_audit_creation_method SHELXL-97
_cell_angle_alpha 90.00
_cell_angle_beta 90.00
_cell_angle_gamma 90.00
_cell_formula_units_Z 4
_cell_length_a 10.539(2)
_cell_length_b 10.686(2)
_cell_length_c 15.652(3)
_cell_measurement_reflns_used 10841
_cell_measurement_temperature 293(2)
_cell_measurement_theta_max 27.50
_cell_measurement_theta_min 3.01
_cell_volume 1762.7(6)
_computing_structure_refinement 'SHELXL-97 (Sheldrick, 1997)'
_computing_structure_solution 'SHELXS-97 (Sheldrick, 1990)'
_diffrn_ambient_temperature 293(2)
_diffrn_measured_fraction_theta_full 0.998
_diffrn_measured_fraction_theta_max 0.998
_diffrn_measurement_device_type 'rigaku r-axis rapid'
_diffrn_measurement_method oscillation
_diffrn_radiation_monochromator graphite
_diffrn_radiation_source 'fine-focus sealed tube'
_diffrn_radiation_type MoK\a
_diffrn_radiation_wavelength 0.71073
_diffrn_reflns_av_R_equivalents 0.0567
_diffrn_reflns_av_sigmaI/netI 0.0476
_diffrn_reflns_limit_h_max 12
_diffrn_reflns_limit_h_min -12
_diffrn_reflns_limit_k_max 12
_diffrn_reflns_limit_k_min -12
_diffrn_reflns_limit_l_max 18
_diffrn_reflns_limit_l_min -18
_diffrn_reflns_number 14654
_diffrn_reflns_theta_full 25.50
_diffrn_reflns_theta_max 25.50
_diffrn_reflns_theta_min 3.01
_exptl_absorpt_coefficient_mu 0.081
_exptl_absorpt_correction_T_max 0.9879
_exptl_absorpt_correction_T_min 0.9799
_exptl_crystal_colour colorless
_exptl_crystal_density_diffrn 1.211
_exptl_crystal_density_method 'not measured'
_exptl_crystal_description needle
_exptl_crystal_F_000 680
_exptl_crystal_size_max 0.25
_exptl_crystal_size_mid 0.20
_exptl_crystal_size_min 0.15
_refine_diff_density_max 0.142
_refine_diff_density_min -0.115
_refine_diff_density_rms 0.032
_refine_ls_abs_structure_details 'Flack H D (1983), Acta Cryst. A39, 876-881'
_refine_ls_abs_structure_Flack 1.1(14)
_refine_ls_extinction_coef 0.049(4)
_refine_ls_extinction_expression Fc^*^=kFc[1+0.001xFc^2^\l^3^/sin(2\q)]^-1/4^
_refine_ls_extinction_method SHELXL
_refine_ls_goodness_of_fit_ref 1.025
_refine_ls_hydrogen_treatment mixed
_refine_ls_matrix_type full
_refine_ls_number_parameters 218
_refine_ls_number_reflns 3266
_refine_ls_number_restraints 0
_refine_ls_restrained_S_all 1.025
_refine_ls_R_factor_all 0.0689
_refine_ls_R_factor_gt 0.0464
_refine_ls_shift/su_max 0.000
_refine_ls_shift/su_mean 0.000
_refine_ls_structure_factor_coef Fsqd
_refine_ls_weighting_details 'calc w=1/[\s^2^(Fo^2^)+(0.0650P)^2^+0.0000P] where P=(Fo^2^+2Fc^2^)/3'
_refine_ls_weighting_scheme calc
_refine_ls_wR_factor_gt 0.1078
_refine_ls_wR_factor_ref 0.1161
_reflns_number_gt 2392
_reflns_number_total 3266
_reflns_threshold_expression >2sigma(I)
_cod_data_source_file jo6b00519_si_002.cif
_cod_data_source_block b
_cod_original_cell_volume 1762.8(6)
_cod_original_sg_symbol_H-M P2(1)2(1)2(1)
_cod_database_code 4036786

loop_
_symmetry_equiv_pos_as_xyz
'x, y, z'
'-x+1/2, -y, z+1/2'
'-x, y+1/2, -z+1/2'
'x+1/2, -y+1/2, -z'

loop_
_atom_site_label
_atom_site_type_symbol
_atom_site_fract_x
_atom_site_fract_y
_atom_site_fract_z
_atom_site_U_iso_or_equiv
_atom_site_adp_type
_atom_site_occupancy
_atom_site_symmetry_multiplicity
_atom_site_calc_flag
_atom_site_refinement_flags
N1 N 0.96383(18) 0.94175(18) 0.04736(12) 0.0652(5) Uani 1 1 d .
O1 O 0.82340(13) 0.96129(17) -0.06192(11) 0.0785(5) Uani 1 1 d .
O2 O 0.81619(14) 1.09475(16) -0.16253(10) 0.0702(5) Uani 1 1 d .
O3 O 0.99357(17) 0.97886(18) -0.14638(11) 0.0824(5) Uani 1 1 d .
C1 C 0.7785(2) 0.5021(3) 0.04201(14) 0.0666(6) Uani 1 1 d .
H1B H 0.7132 0.5607 0.0421 0.080 Uiso 1 1 calc R
C2 C 0.7490(3) 0.3765(3) 0.03930(18) 0.0877(8) Uani 1 1 d .
H2A H 0.6645 0.3513 0.0377 0.105 Uiso 1 1 calc R
C3 C 0.8423(4) 0.2901(3) 0.03900(18) 0.0998(10) Uani 1 1 d .
H3A H 0.8223 0.2054 0.0365 0.120 Uiso 1 1 calc R
C4 C 0.9680(4) 0.3278(3) 0.04244(19) 0.0976(10) Uani 1 1 d .
H4A H 1.0323 0.2682 0.0429 0.117 Uiso 1 1 calc R
C5 C 0.9980(2) 0.4532(3) 0.04520(16) 0.0759(7) Uani 1 1 d .
H5A H 1.0825 0.4779 0.0475 0.091 Uiso 1 1 calc R
C6 C 0.90287(19) 0.5428(2) 0.04462(13) 0.0555(5) Uani 1 1 d .
C7 C 0.92837(17) 0.6781(2) 0.04669(12) 0.0514(5) Uani 1 1 d .
C8 C 1.01040(17) 0.7357(2) 0.10850(12) 0.0514(5) Uani 1 1 d .
C9 C 1.0711(2) 0.6697(2) 0.17493(13) 0.0629(6) Uani 1 1 d .
H9A H 1.0609 0.5834 0.1790 0.076 Uiso 1 1 calc R
C10 C 1.1445(2) 0.7309(3) 0.23318(15) 0.0781(7) Uani 1 1 d .
H10A H 1.1846 0.6859 0.2762 0.094 Uiso 1 1 calc R
C11 C 1.1601(3) 0.8597(3) 0.22896(17) 0.0874(8) Uani 1 1 d .
H11A H 1.2113 0.9000 0.2687 0.105 Uiso 1 1 calc R
C12 C 1.1009(2) 0.9272(3) 0.16717(17) 0.0765(7) Uani 1 1 d .
H12A H 1.1112 1.0135 0.1651 0.092 Uiso 1 1 calc R
C13 C 1.0245(2) 0.8670(2) 0.10658(13) 0.0586(6) Uani 1 1 d .
C14 C 0.8916(2) 0.8841(2) -0.00599(14) 0.0604(6) Uani 1 1 d .
C15 C 0.86910(19) 0.7571(2) -0.01044(14) 0.0616(6) Uani 1 1 d .
H15A H 0.8144 0.7250 -0.0516 0.074 Uiso 1 1 calc R
C16 C 0.8900(2) 1.0102(2) -0.12774(13) 0.0572(5) Uani 1 1 d .
C17 C 0.8618(2) 1.1717(2) -0.23457(14) 0.0727(7) Uani 1 1 d .
C18 C 0.9822(4) 1.2355(4) -0.2101(3) 0.1369(15) Uani 1 1 d .
H18A H 1.0491 1.1748 -0.2059 0.205 Uiso 1 1 calc R
H18B H 0.9714 1.2763 -0.1559 0.205 Uiso 1 1 calc R
H18C H 1.0038 1.2965 -0.2527 0.205 Uiso 1 1 calc R
C19 C 0.7566(4) 1.2656(4) -0.2436(3) 0.1407(16) Uani 1 1 d .
H19A H 0.6799 1.2235 -0.2600 0.211 Uiso 1 1 calc R
H19B H 0.7789 1.3258 -0.2866 0.211 Uiso 1 1 calc R
H19C H 0.7438 1.3075 -0.1901 0.211 Uiso 1 1 calc R
C20 C 0.8753(6) 1.0925(4) -0.3112(2) 0.1600(19) Uani 1 1 d .
H20A H 0.7950 1.0550 -0.3247 0.240 Uiso 1 1 calc R
H20B H 0.9367 1.0281 -0.3004 0.240 Uiso 1 1 calc R
H20C H 0.9031 1.1430 -0.3584 0.240 Uiso 1 1 calc R

loop_
_atom_site_aniso_label
_atom_site_aniso_U_11
_atom_site_aniso_U_22
_atom_site_aniso_U_33
_atom_site_aniso_U_23
_atom_site_aniso_U_13
_atom_site_aniso_U_12
N1 0.0625(10) 0.0650(12) 0.0681(12) 0.0125(10) 0.0000(10) -0.0057(9)
O1 0.0572(9) 0.0907(13) 0.0875(11) 0.0385(10) -0.0043(8) 0.0010(8)
O2 0.0629(9) 0.0713(11) 0.0764(10) 0.0244(8) -0.0055(8) 0.0106(8)
O3 0.0829(11) 0.0930(13) 0.0714(10) 0.0183(9) 0.0133(9) 0.0352(10)
C1 0.0669(13) 0.0719(16) 0.0608(12) -0.0005(12) -0.0049(11) -0.0083(12)
C2 0.105(2) 0.079(2) 0.0795(16) -0.0127(16) -0.0056(16) -0.0256(19)
C3 0.156(3) 0.068(2) 0.0760(17) -0.0218(15) 0.007(2) -0.027(2)
C4 0.134(3) 0.070(2) 0.0895(19) -0.0158(15) 0.0170(19) 0.0282(19)
C5 0.0720(14) 0.0744(18) 0.0813(16) -0.0103(14) 0.0092(13) 0.0118(13)
C6 0.0568(11) 0.0606(14) 0.0490(11) -0.0040(10) 0.0009(10) -0.0008(10)
C7 0.0447(10) 0.0611(14) 0.0484(11) 0.0034(10) 0.0057(9) -0.0003(9)
C8 0.0431(10) 0.0614(14) 0.0496(11) 0.0021(9) 0.0027(9) 0.0006(9)
C9 0.0622(12) 0.0692(15) 0.0573(13) 0.0055(11) -0.0019(11) 0.0050(11)
C10 0.0838(16) 0.088(2) 0.0622(15) 0.0003(13) -0.0197(13) 0.0055(14)
C11 0.096(2) 0.096(2) 0.0703(16) -0.0138(15) -0.0210(15) -0.0060(16)
C12 0.0852(16) 0.0685(16) 0.0757(16) -0.0039(13) -0.0095(14) -0.0099(13)
C13 0.0584(12) 0.0615(15) 0.0559(12) 0.0019(10) 0.0016(10) -0.0050(10)
C14 0.0527(11) 0.0653(16) 0.0634(13) 0.0175(12) -0.0001(11) 0.0001(11)
C15 0.0544(12) 0.0739(17) 0.0566(13) 0.0079(11) -0.0077(10) -0.0071(11)
C16 0.0624(13) 0.0535(13) 0.0557(12) 0.0051(10) -0.0078(11) 0.0026(11)
C17 0.0818(16) 0.0693(16) 0.0670(14) 0.0216(12) -0.0060(12) 0.0067(13)
C18 0.136(3) 0.127(3) 0.148(3) 0.071(3) -0.032(3) -0.042(3)
C19 0.142(3) 0.137(3) 0.143(3) 0.073(3) 0.008(2) 0.062(3)
C20 0.293(6) 0.122(3) 0.0654(19) 0.010(2) -0.006(3) 0.027(4)

loop_
_atom_type_symbol
_atom_type_description
_atom_type_scat_dispersion_real
_atom_type_scat_dispersion_imag
_atom_type_scat_source
C C 0.0033 0.0016 'International Tables Vol C Tables 4.2.6.8 and 6.1.1.4'
H H 0.0000 0.0000 'International Tables Vol C Tables 4.2.6.8 and 6.1.1.4'
O O 0.0106 0.0060 'International Tables Vol C Tables 4.2.6.8 and 6.1.1.4'
N N 0.0061 0.0033 'International Tables Vol C Tables 4.2.6.8 and 6.1.1.4'

loop_
_geom_angle_atom_site_label_1
_geom_angle_atom_site_label_2
_geom_angle_atom_site_label_3
_geom_angle
C14 N1 C13 115.63(19)
C16 O1 C14 115.94(15)
C16 O2 C17 120.53(17)
C6 C1 C2 121.4(3)
C6 C1 H1B 119.3
C2 C1 H1B 119.3
C3 C2 C1 120.1(3)
C3 C2 H2A 119.9
C1 C2 H2A 119.9
C2 C3 C4 119.9(3)
C2 C3 H3A 120.1
C4 C3 H3A 120.1
C3 C4 C5 120.2(3)
C3 C4 H4A 119.9
C5 C4 H4A 119.9
C6 C5 C4 120.4(3)
C6 C5 H5A 119.8
C4 C5 H5A 119.8
C1 C6 C5 117.9(2)
C1 C6 C7 118.9(2)
C5 C6 C7 123.1(2)
C15 C7 C8 116.56(19)
C15 C7 C6 120.30(19)
C8 C7 C6 123.11(18)
C13 C8 C7 118.36(18)
C13 C8 C9 117.76(19)
C7 C8 C9 123.7(2)
C10 C9 C8 120.7(2)
C10 C9 H9A 119.7
C8 C9 H9A 119.7
C11 C10 C9 120.8(2)
C11 C10 H10A 119.6
C9 C10 H10A 119.6
C10 C11 C12 120.4(2)
C10 C11 H11A 119.8
C12 C11 H11A 119.8
C11 C12 C13 120.2(3)
C11 C12 H12A 119.9
C13 C12 H12A 119.9
N1 C13 C12 117.1(2)
N1 C13 C8 122.74(19)
C12 C13 C8 120.1(2)
N1 C14 C15 127.3(2)
N1 C14 O1 115.3(2)
C15 C14 O1 117.3(2)
C14 C15 C7 119.4(2)
C14 C15 H15A 120.3
C7 C15 H15A 120.3
O3 C16 O2 130.0(2)
O3 C16 O1 124.0(2)
O2 C16 O1 105.97(18)
O2 C17 C20 109.5(2)
O2 C17 C19 101.8(2)
C20 C17 C19 112.2(3)
O2 C17 C18 109.6(2)
C20 C17 C18 112.9(4)
C19 C17 C18 110.3(3)
C17 C18 H18A 109.5
C17 C18 H18B 109.5
H18A C18 H18B 109.5
C17 C18 H18C 109.5
H18A C18 H18C 109.5
H18B C18 H18C 109.5
C17 C19 H19A 109.5
C17 C19 H19B 109.5
H19A C19 H19B 109.5
C17 C19 H19C 109.5
H19A C19 H19C 109.5
H19B C19 H19C 109.5
C17 C20 H20A 109.5
C17 C20 H20B 109.5
H20A C20 H20B 109.5
C17 C20 H20C 109.5
H20A C20 H20C 109.5
H20B C20 H20C 109.5

loop_
_geom_bond_atom_site_label_1
_geom_bond_atom_site_label_2
_geom_bond_distance
N1 C14 1.287(3)
N1 C13 1.380(3)
O1 C16 1.352(3)
O1 C14 1.401(3)
O2 C16 1.311(3)
O2 C17 1.476(3)
O3 C16 1.179(3)
C1 C6 1.382(3)
C1 C2 1.378(4)
C1 H1B 0.9300
C2 C3 1.349(4)
C2 H2A 0.9300
C3 C4 1.385(5)
C3 H3A 0.9300
C4 C5 1.378(4)
C4 H4A 0.9300
C5 C6 1.386(3)
C5 H5A 0.9300
C6 C7 1.471(3)
C7 C15 1.379(3)
C7 C8 1.436(3)
C8 C13 1.411(3)
C8 C9 1.410(3)
C9 C10 1.363(3)
C9 H9A 0.9300
C10 C11 1.387(4)
C10 H10A 0.9300
C11 C12 1.358(4)
C11 H11A 0.9300
C12 C13 1.401(3)
C12 H12A 0.9300
C14 C15 1.379(3)
C15 H15A 0.9300
C17 C20 1.475(4)
C17 C19 1.502(4)
C17 C18 1.491(5)
C18 H18A 0.9600
C18 H18B 0.9600
C18 H18C 0.9600
C19 H19A 0.9600
C19 H19B 0.9600
C19 H19C 0.9600
C20 H20A 0.9600
C20 H20B 0.9600
C20 H20C 0.9600

loop_
_geom_torsion_atom_site_label_1
_geom_torsion_atom_site_label_2
_geom_torsion_atom_site_label_3
_geom_torsion_atom_site_label_4
_geom_torsion
C6 C1 C2 C3 -0.1(4)
C1 C2 C3 C4 0.8(5)
C2 C3 C4 C5 -0.7(5)
C3 C4 C5 C6 0.0(4)
C2 C1 C6 C5 -0.6(4)
C2 C1 C6 C7 179.5(2)
C4 C5 C6 C1 0.6(4)
C4 C5 C6 C7 -179.4(2)
C1 C6 C7 C15 -48.6(3)
C5 C6 C7 C15 131.5(2)
C1 C6 C7 C8 129.0(2)
C5 C6 C7 C8 -50.9(3)
C15 C7 C8 C13 0.0(3)
C6 C7 C8 C13 -177.69(19)
C15 C7 C8 C9 175.44(19)
C6 C7 C8 C9 -2.3(3)
C13 C8 C9 C10 -2.4(3)
C7 C8 C9 C10 -177.8(2)
C8 C9 C10 C11 0.7(4)
C9 C10 C11 C12 0.8(4)
C10 C11 C12 C13 -0.6(4)
C14 N1 C13 C12 -178.2(2)
C14 N1 C13 C8 0.8(3)
C11 C12 C13 N1 177.9(2)
C11 C12 C13 C8 -1.2(4)
C7 C8 C13 N1 -0.7(3)
C9 C8 C13 N1 -176.40(19)
C7 C8 C13 C12 178.31(19)
C9 C8 C13 C12 2.6(3)
C13 N1 C14 C15 -0.3(3)
C13 N1 C14 O1 175.62(17)
C16 O1 C14 N1 76.9(3)
C16 O1 C14 C15 -106.8(2)
N1 C14 C15 C7 -0.4(4)
O1 C14 C15 C7 -176.21(18)
C8 C7 C15 C14 0.5(3)
C6 C7 C15 C14 178.25(19)
C17 O2 C16 O3 -2.7(4)
C17 O2 C16 O1 177.08(19)
C14 O1 C16 O3 10.5(3)
C14 O1 C16 O2 -169.3(2)
C16 O2 C17 C20 69.5(3)
C16 O2 C17 C19 -171.6(3)
C16 O2 C17 C18 -54.8(3)
